data_2231412
loop_
_publ_author_name
'Cole, Jacqueline M.'
'Aherne, Christine M.'
'Howard, Judith A. K.'
'Banister, Arthur J.'
'Waddell, Paul G.'

_publ_section_title
;
 The 4-(3-chloro-4-methylphenyl)-1,2,3,5-dithiadiazol-3-yl radical
;
_journal_coeditor_code BT5594
_journal_issue 9
_journal_name_full 'Acta Crystallographica Section E'
_journal_page_first o2514
_journal_paper_doi 10.1107/S1600536811034751
_journal_volume 67
_journal_year 2011
_chemical_formula_iupac 'C8 H6 Cl N2 S2'
_chemical_formula_moiety 'C8 H6 Cl N2 S2'
_chemical_formula_sum 'C8 H6 Cl N2 S2'
_chemical_formula_weight 229.72
_chemical_name_systematic
;
4-(3-chloro-4-methylphenyl)-1,2,3,5-dithiadiazol-3-yl
;
_space_group_IT_number 4
_symmetry_cell_setting monoclinic
_symmetry_space_group_name_Hall 'P 2yb'
_symmetry_space_group_name_H-M 'P 1 21 1'
_atom_sites_solution_hydrogens geom
_atom_sites_solution_primary direct
_atom_sites_solution_secondary difmap
_audit_creation_method 'WinGX routine CIF_UPDATE'
_cell_angle_alpha 90
_cell_angle_beta 95.87(4)
_cell_angle_gamma 90
_cell_formula_units_Z 4
_cell_length_a 5.937(3)
_cell_length_b 13.407(3)
_cell_length_c 11.573(3)
_cell_measurement_reflns_used 20
_cell_measurement_temperature 150(2)
_cell_measurement_theta_max 11.0
_cell_measurement_theta_min 3.00
_cell_volume 916.4(6)
_computing_cell_refinement 'MSC/AFC Diffractometer Control Software'
_computing_data_collection
;
MSC/AFC Diffractometer Control Software (Molecular Structure Corporation,
1991)
;
_computing_data_reduction 'TEXSAN (Molecular Structure Corporation, 1989)'
_computing_molecular_graphics 'SHELXTL (Sheldrick, 2008)'
_computing_publication_material 'WinGX (Farrugia, 1999)'
_computing_structure_refinement 'SHELXL97 (Sheldrick, 2008)'
_computing_structure_solution 'SHELXS97 (Sheldrick, 2008)'
_diffrn_ambient_temperature 150(2)
_diffrn_measured_fraction_theta_full 0.993
_diffrn_measured_fraction_theta_max 0.993
_diffrn_measurement_device_type 'Rigaku AFC-6S'
_diffrn_measurement_method \w
_diffrn_radiation_monochromator graphite
_diffrn_radiation_type MoK\a
_diffrn_radiation_wavelength 0.71073
_diffrn_reflns_av_R_equivalents 0.1029
_diffrn_reflns_limit_h_max 6
_diffrn_reflns_limit_h_min 0
_diffrn_reflns_limit_k_max 15
_diffrn_reflns_limit_k_min 0
_diffrn_reflns_limit_l_max 13
_diffrn_reflns_limit_l_min -13
_diffrn_reflns_number 1655
_diffrn_reflns_theta_full 24.01
_diffrn_reflns_theta_max 24.01
_diffrn_reflns_theta_min 3.52
_diffrn_standards_decay_% 0
_diffrn_standards_interval_count 200
_diffrn_standards_number 3
_exptl_absorpt_coefficient_mu 0.819
_exptl_absorpt_correction_type none
_exptl_crystal_colour colourless
_exptl_crystal_density_diffrn 1.665
_exptl_crystal_density_method 'not measured'
_exptl_crystal_description prism
_exptl_crystal_F_000 468
_exptl_crystal_size_max 0.25
_exptl_crystal_size_mid 0.18
_exptl_crystal_size_min 0.15
_refine_diff_density_max 0.444
_refine_diff_density_min -0.383
_refine_ls_abs_structure_details 'Flack (1983), 169 Friedel pairs'
_refine_ls_abs_structure_Flack -0.16(19)
_refine_ls_extinction_method none
_refine_ls_goodness_of_fit_ref 1.089
_refine_ls_hydrogen_treatment constr
_refine_ls_matrix_type full
_refine_ls_number_parameters 237
_refine_ls_number_reflns 1499
_refine_ls_number_restraints 1
_refine_ls_restrained_S_all 1.088
_refine_ls_R_factor_all 0.1071
_refine_ls_R_factor_gt 0.0416
_refine_ls_shift/su_max 0
_refine_ls_shift/su_mean 0
_refine_ls_structure_factor_coef Fsqd
_refine_ls_weighting_details 'calc w=1/[\s^2^(Fo^2^)+(0.0132P)^2^+2.2783P] where P=(Fo^2^+2Fc^2^)/3'
_refine_ls_weighting_scheme calc
_refine_ls_wR_factor_ref 0.0982
_reflns_number_gt 1054
_reflns_number_total 1499
_reflns_threshold_expression >2\s(I)
_cod_data_source_file bt5594.cif
_cod_data_source_block I
_cod_original_cell_volume 916.3(6)
_cod_original_sg_symbol_H-M 'P 21'
_cod_database_code 2231412
_cod_database_fobs_code 2231412

loop_
_symmetry_equiv_pos_as_xyz
'x, y, z'
'-x, y+1/2, -z'

loop_
_atom_site_type_symbol
_atom_site_label
_atom_site_fract_x
_atom_site_fract_y
_atom_site_fract_z
_atom_site_U_iso_or_equiv
_atom_site_adp_type
_atom_site_calc_flag
_atom_site_refinement_flags
_atom_site_occupancy
S S2 0.5244(5) 0.3269(2) -0.1014(2) 0.0271(7) Uani d . 1
S S1 0.2324(4) 0.3359(2) -0.0142(2) 0.0263(7) Uani d . 1
N N2 0.6580(15) 0.4154(7) -0.0244(7) 0.025(2) Uani d . 1
N N1 0.3323(14) 0.4260(6) 0.0724(7) 0.024(2) Uani d . 1
C C1 0.5430(17) 0.4558(8) 0.0533(9) 0.024(2) Uani d . 1
C C2 0.6477(16) 0.5355(8) 0.1287(8) 0.017(2) Uani d . 1
C C6 0.9463(14) 0.6549(7) 0.1743(7) 0.019(2) Uani d . 1
H H6 1.0823 0.6826 0.1567 0.023 Uiso calc R 1
C C7 0.8533(15) 0.5770(8) 0.1066(8) 0.021(2) Uani d . 1
H H7 0.9289 0.5524 0.046 0.025 Uiso calc R 1
C C3 0.5398(15) 0.5719(7) 0.2224(8) 0.020(2) Uani d . 1
H H3 0.4034 0.5447 0.2401 0.024 Uiso calc R 1
C C5 0.8434(15) 0.6933(8) 0.2681(8) 0.021(2) Uani d . 1
C C8 0.9427(16) 0.7782(8) 0.3392(8) 0.026(2) Uani d . 1
H H8A 1.061 0.8085 0.3007 0.039 Uiso calc R 1
H H8B 1.004 0.7542 0.414 0.039 Uiso calc R 1
H H8C 0.827 0.8267 0.3488 0.039 Uiso calc R 1
C C4 0.6413(15) 0.6499(7) 0.2885(7) 0.018(2) Uani d . 1
Cl Cl1 0.5049(4) 0.6884(2) 0.4074(2) 0.0278(7) Uani d . 1
S S3 0.3937(5) 0.1726(2) 0.1531(2) 0.0302(7) Uani d . 1
S S4 0.7080(4) 0.1669(2) 0.0853(2) 0.0293(7) Uani d . 1
Cl Cl2 0.5678(4) 0.47502(19) 0.6289(2) 0.0259(6) Uani d . 1
N N4 0.8253(12) 0.2511(6) 0.1763(7) 0.0208(19) Uani d . 1
C C10 0.7757(15) 0.3556(7) 0.3403(7) 0.018(2) Uani d . 1
C C15 0.9878(16) 0.4033(8) 0.3377(8) 0.025(2) Uani d . 1
H H15 1.079 0.3871 0.2797 0.031 Uiso calc R 1
C C9 0.6891(16) 0.2851(8) 0.2539(8) 0.021(2) Uani d . 1
C C12 0.7250(15) 0.4511(7) 0.5142(7) 0.014(2) Uani d . 1
C C11 0.6480(15) 0.3831(7) 0.4301(8) 0.022(2) Uani d . 1
H H11 0.506 0.3544 0.4332 0.027 Uiso calc R 1
C C14 1.0611(14) 0.4740(8) 0.4206(7) 0.023(2) Uani d . 1
H H14 1.2004 0.5047 0.4161 0.027 Uiso calc R 1
C C13 0.9336(16) 0.5008(7) 0.5106(8) 0.020(2) Uani d . 1
C C16 1.0139(17) 0.5799(8) 0.6005(9) 0.029(3) Uani d . 1
H H16A 0.8912 0.6245 0.6114 0.043 Uiso calc R 1
H H16B 1.1369 0.6169 0.5738 0.043 Uiso calc R 1
H H16C 1.0639 0.5482 0.673 0.043 Uiso calc R 1
N N3 0.4777(14) 0.2515(7) 0.2537(7) 0.025(2) Uani d . 1

loop_
_atom_site_aniso_label
_atom_site_aniso_U_11
_atom_site_aniso_U_22
_atom_site_aniso_U_33
_atom_site_aniso_U_12
_atom_site_aniso_U_13
_atom_site_aniso_U_23
S2 0.0299(17) 0.0296(16) 0.0226(14) -0.0059(15) 0.0067(12) -0.0050(12)
S1 0.0193(14) 0.0277(15) 0.0311(15) -0.0007(13) -0.0007(12) -0.0104(14)
N2 0.031(5) 0.025(5) 0.022(4) 0.001(4) 0.012(4) 0.001(4)
N1 0.019(5) 0.026(5) 0.026(5) 0.000(4) 0.001(4) -0.011(4)
C1 0.018(5) 0.022(6) 0.031(6) -0.013(5) -0.005(4) 0.006(5)
C2 0.015(5) 0.019(6) 0.018(5) 0.007(4) 0.002(4) 0.001(4)
C6 0.008(4) 0.025(7) 0.023(5) -0.002(4) -0.001(4) 0.004(4)
C7 0.022(6) 0.027(6) 0.014(5) 0.007(5) -0.002(4) 0.007(5)
C3 0.015(5) 0.012(5) 0.032(6) 0.001(4) -0.005(5) 0.007(5)
C5 0.015(5) 0.018(6) 0.030(5) 0.003(5) -0.007(4) 0.008(5)
C8 0.022(5) 0.031(6) 0.024(5) -0.001(5) -0.002(5) -0.004(5)
C4 0.016(5) 0.026(7) 0.012(5) 0.013(5) 0.000(4) -0.003(5)
Cl1 0.0259(13) 0.0279(17) 0.0310(14) -0.0008(13) 0.0090(10) -0.0078(13)
S3 0.0353(15) 0.0314(17) 0.0242(13) -0.0117(14) 0.0047(11) -0.0063(13)
S4 0.0318(15) 0.0270(17) 0.0287(14) 0.0049(14) 0.0005(12) -0.0049(13)
Cl2 0.0266(13) 0.0286(16) 0.0240(13) -0.0004(14) 0.0094(10) -0.0073(13)
N4 0.019(4) 0.019(5) 0.025(5) 0.005(4) 0.003(4) -0.011(4)
C10 0.015(5) 0.031(7) 0.008(4) 0.008(5) -0.003(4) 0.006(4)
C15 0.028(6) 0.028(6) 0.022(5) 0.005(5) 0.010(4) 0.008(5)
C9 0.019(5) 0.027(6) 0.017(5) -0.003(5) 0.001(4) 0.010(5)
C12 0.018(5) 0.012(5) 0.012(5) 0.009(4) 0.000(4) 0.002(4)
C11 0.013(5) 0.026(6) 0.026(5) 0.001(5) -0.008(4) 0.005(5)
C14 0.012(5) 0.034(6) 0.022(5) -0.004(5) 0.001(4) 0.002(5)
C13 0.023(6) 0.013(5) 0.024(6) -0.003(4) -0.003(4) 0.002(4)
C16 0.029(6) 0.021(6) 0.037(6) -0.005(5) 0.008(5) -0.012(5)
N3 0.023(5) 0.030(5) 0.024(4) -0.013(4) 0.011(4) -0.008(4)

loop_
_atom_type_symbol
_atom_type_description
_atom_type_scat_dispersion_real
_atom_type_scat_dispersion_imag
_atom_type_scat_source
C C 0.0033 0.0016 'International Tables Vol C Tables 4.2.6.8 and 6.1.1.4'
H H 0 0 'International Tables Vol C Tables 4.2.6.8 and 6.1.1.4'
Cl Cl 0.1484 0.1585 'International Tables Vol C Tables 4.2.6.8 and 6.1.1.4'
N N 0.0061 0.0033 'International Tables Vol C Tables 4.2.6.8 and 6.1.1.4'
S S 0.1246 0.1234 'International Tables Vol C Tables 4.2.6.8 and 6.1.1.4'

loop_
_geom_angle_atom_site_label_1
_geom_angle_atom_site_label_2
_geom_angle_atom_site_label_3
_geom_angle
N2 S2 S1 94.3(3)
N1 S1 S2 94.1(3)
C1 N2 S2 114.7(7)
C1 N1 S1 113.6(7)
N2 C1 N1 123.3(10)
N2 C1 C2 119.3(9)
N1 C1 C2 117.3(9)
C7 C2 C3 118.8(9)
C7 C2 C1 120.4(9)
C3 C2 C1 120.7(9)
C7 C6 C5 122.4(9)
C7 C6 H6 118.8
C5 C6 H6 118.8
C6 C7 C2 120.3(9)
C6 C7 H7 119.9
C2 C7 H7 119.9
C4 C3 C2 118.6(9)
C4 C3 H3 120.7
C2 C3 H3 120.7
C4 C5 C6 115.8(9)
C4 C5 C8 122.1(9)
C6 C5 C8 122.1(9)
C5 C8 H8A 109.5
C5 C8 H8B 109.5
H8A C8 H8B 109.5
C5 C8 H8C 109.5
H8A C8 H8C 109.5
H8B C8 H8C 109.5
C5 C4 C3 124.0(8)
C5 C4 Cl1 119.5(7)
C3 C4 Cl1 116.4(7)
N3 S3 S4 94.2(3)
N4 S4 S3 94.0(3)
C9 N4 S4 114.5(7)
C11 C10 C15 116.6(9)
C11 C10 C9 120.6(8)
C15 C10 C9 122.7(8)
C14 C15 C10 120.7(8)
C14 C15 H15 119.6
C10 C15 H15 119.6
N3 C9 N4 120.9(9)
N3 C9 C10 119.7(8)
N4 C9 C10 119.4(8)
C11 C12 C13 121.4(8)
C11 C12 Cl2 119.9(7)
C13 C12 Cl2 118.7(7)
C12 C11 C10 122.3(9)
C12 C11 H11 118.9
C10 C11 H11 118.9
C15 C14 C13 122.4(9)
C15 C14 H14 118.8
C13 C14 H14 118.8
C14 C13 C12 116.5(9)
C14 C13 C16 122.1(9)
C12 C13 C16 121.4(8)
C13 C16 H16A 109.5
C13 C16 H16B 109.5
H16A C16 H16B 109.5
C13 C16 H16C 109.5
H16A C16 H16C 109.5
H16B C16 H16C 109.5
C9 N3 S3 116.4(7)

loop_
_geom_bond_atom_site_label_1
_geom_bond_atom_site_label_2
_geom_bond_distance
S2 N2 1.639(10)
S2 S1 2.096(3)
S1 N1 1.641(8)
N2 C1 1.302(13)
N1 C1 1.352(13)
C1 C2 1.476(13)
C2 C7 1.388(13)
C2 C3 1.403(13)
C6 C7 1.387(13)
C6 C5 1.397(12)
C6 H6 0.93
C7 H7 0.93
C3 C4 1.395(13)
C3 H3 0.93
C5 C4 1.375(12)
C5 C8 1.491(14)
C8 H8A 0.96
C8 H8B 0.96
C8 H8C 0.96
C4 Cl1 1.746(8)
S3 N3 1.613(9)
S3 S4 2.098(4)
S4 N4 1.648(8)
Cl2 C12 1.728(9)
N4 C9 1.348(12)
C10 C11 1.398(13)
C10 C15 1.415(13)
C10 C9 1.432(13)
C15 C14 1.387(13)
C15 H15 0.93
C9 N3 1.333(12)
C12 C11 1.377(13)
C12 C13 1.411(13)
C11 H11 0.93
C14 C13 1.396(13)
C14 H14 0.93
C13 C16 1.528(13)
C16 H16A 0.96
C16 H16B 0.96
C16 H16C 0.96
